data_2229347
loop_
_publ_author_name
'Li, Liuzhong'
'White, Peter S.'
'Hao, Aiyou'

_publ_section_title
;
 Acetonitrile[2-({bis[2,4,6-tris(trifluoridomethyl)phenyl]phosphanyloxy}methyl)pyridine]methylpalladium(II)
 hexafluoroantimonate dichloromethane hemisolvate
;
_journal_coeditor_code CV5046
_journal_issue 3
_journal_name_full 'Acta Crystallographica Section E'
_journal_page_first m366
_journal_paper_doi 10.1107/S1600536811005757
_journal_volume 67
_journal_year 2011
_chemical_formula_iupac '[Pd (C H3) (C24 H10 F18 N O P) (C2 H3 N)] [Sb F6], 0.5C H2 Cl2'
_chemical_formula_moiety 'C27 H16 F18 N2 O P Pd +, Sb F6 -, 0.5(C H2 Cl2)'
_chemical_formula_sum 'C27.5 H17 Cl F24 N2 O P Pd Sb'
_chemical_formula_weight 1142.00
_chemical_name_systematic
;
Acetonitrile[2-({bis[2,4,6-
tris(trifluoromethyl)phenyl]phosphanyloxy}methyl)pyridine]methylpalladium(II)
hexafluoridoantimonate dichloromethane hemisolvate
;
_space_group_IT_number 2
_symmetry_cell_setting triclinic
_symmetry_space_group_name_Hall '-P 1'
_symmetry_space_group_name_H-M 'P -1'
_atom_sites_solution_hydrogens geom
_atom_sites_solution_primary direct
_atom_sites_solution_secondary difmap
_audit_creation_method SHELXL-97
_cell_angle_alpha 78.557(2)
_cell_angle_beta 82.007(2)
_cell_angle_gamma 79.526(2)
_cell_formula_units_Z 2
_cell_length_a 8.6993(4)
_cell_length_b 11.8120(5)
_cell_length_c 18.1494(8)
_cell_measurement_reflns_used 8055
_cell_measurement_temperature 100(2)
_cell_measurement_theta_max 69.14
_cell_measurement_theta_min 2.50
_cell_volume 1787.14(14)
_computing_cell_refinement 'SAINT (Bruker, 2007)'
_computing_data_collection 'APEX2 (Bruker, 2007)'
_computing_data_reduction 'SAINT (Bruker, 2007)'
_computing_molecular_graphics 'SHELXTL (Sheldrick, 2008)'
_computing_publication_material 'SHELXTL (Sheldrick, 2008)'
_computing_structure_refinement 'SHELXL97 (Sheldrick, 2008)'
_computing_structure_solution 'SHELXS97 (Sheldrick, 2008)'
_diffrn_ambient_temperature 100(2)
_diffrn_measured_fraction_theta_full 0.951
_diffrn_measured_fraction_theta_max 0.951
_diffrn_measurement_device_type 'Bruker APEXII CCD'
_diffrn_measurement_method '\f and \w'
_diffrn_radiation_monochromator graphite
_diffrn_radiation_source 'fine-focus sealed tube'
_diffrn_radiation_type CuK\a
_diffrn_radiation_wavelength 1.54178
_diffrn_reflns_av_R_equivalents 0.0354
_diffrn_reflns_av_sigmaI/netI 0.0370
_diffrn_reflns_limit_h_max 10
_diffrn_reflns_limit_h_min -10
_diffrn_reflns_limit_k_max 14
_diffrn_reflns_limit_k_min -14
_diffrn_reflns_limit_l_max 21
_diffrn_reflns_limit_l_min -21
_diffrn_reflns_number 19130
_diffrn_reflns_theta_full 69.71
_diffrn_reflns_theta_max 69.71
_diffrn_reflns_theta_min 2.50
_exptl_absorpt_coefficient_mu 12.635
_exptl_absorpt_correction_T_max 0.3477
_exptl_absorpt_correction_T_min 0.0861
_exptl_absorpt_correction_type numerical
_exptl_absorpt_process_details '(SAINT; Bruker, 2007)'
_exptl_crystal_colour colourless
_exptl_crystal_density_diffrn 2.122
_exptl_crystal_density_method 'not measured'
_exptl_crystal_description block
_exptl_crystal_F_000 1098
_exptl_crystal_size_max 0.38
_exptl_crystal_size_mid 0.13
_exptl_crystal_size_min 0.11
_refine_diff_density_max 1.455
_refine_diff_density_min -0.881
_refine_ls_extinction_method none
_refine_ls_goodness_of_fit_ref 1.048
_refine_ls_hydrogen_treatment constr
_refine_ls_matrix_type full
_refine_ls_number_parameters 534
_refine_ls_number_reflns 6422
_refine_ls_number_restraints 3
_refine_ls_restrained_S_all 2.052
_refine_ls_R_factor_all 0.0392
_refine_ls_R_factor_gt 0.0356
_refine_ls_shift/su_max 0.043
_refine_ls_shift/su_mean 0.001
_refine_ls_structure_factor_coef Fsqd
_refine_ls_weighting_details 'calc w=1/[\s^2^(Fo^2^)+(0.0539P)^2^+2.2192P] where P=(Fo^2^+2Fc^2^)/3'
_refine_ls_weighting_scheme calc
_refine_ls_wR_factor_gt 0.0905
_refine_ls_wR_factor_ref 0.0930
_reflns_number_gt 5830
_reflns_number_total 6422
_reflns_threshold_expression I>2sigma(I)
_cod_data_source_file cv5046.cif
_cod_data_source_block I
_cod_original_formula_sum 'C27.50 H17 Cl F24 N2 O P Pd Sb'
_cod_database_code 2229347
_cod_database_fobs_code 2229347

loop_
_symmetry_equiv_pos_as_xyz
'x, y, z'
'-x, -y, -z'

loop_
_atom_site_type_symbol
_atom_site_label
_atom_site_fract_x
_atom_site_fract_y
_atom_site_fract_z
_atom_site_U_iso_or_equiv
_atom_site_adp_type
_atom_site_calc_flag
_atom_site_refinement_flags
_atom_site_occupancy
_atom_site_disorder_assembly
_atom_site_disorder_group
Pd Pd1 0.88403(6) 0.79572(4) 0.19133(3) 0.02224(17) Uani d . 1 . .
P P1 0.7299(2) 0.67699(15) 0.26210(10) 0.0200(4) Uani d . 1 . .
C C1 0.8178(10) 0.9157(7) 0.2617(5) 0.0305(17) Uani d . 1 . .
H H1A 0.9104 0.9464 0.2697 0.046 Uiso calc R 1 . .
H H1B 0.7698 0.8781 0.3103 0.046 Uiso calc R 1 . .
H H1C 0.7415 0.9801 0.2387 0.046 Uiso calc R 1 . .
N N2 1.0136(8) 0.9151(6) 0.1220(4) 0.0279(14) Uani d . 1 . .
C C3 1.0826(9) 0.9841(7) 0.0885(4) 0.0251(15) Uani d . 1 . .
C C4 1.1735(10) 1.0729(7) 0.0447(5) 0.0316(17) Uani d . 1 . .
H H4A 1.1014 1.1415 0.0232 0.047 Uiso calc R 1 . .
H H4B 1.2423 1.0406 0.0039 0.047 Uiso calc R 1 . .
H H4C 1.2374 1.0960 0.0780 0.047 Uiso calc R 1 . .
N N5 0.9618(7) 0.6603(6) 0.1231(3) 0.0251(13) Uani d . 1 . .
C C6 1.1173(9) 0.6238(7) 0.1095(4) 0.0283(16) Uani d . 1 . .
H H6 1.1877 0.6752 0.1122 0.034 Uiso calc R 1 . .
C C7 1.1789(10) 0.5154(8) 0.0918(4) 0.0318(17) Uani d . 1 . .
H H7 1.2893 0.4931 0.0820 0.038 Uiso calc R 1 . .
C C8 1.0768(10) 0.4392(8) 0.0886(5) 0.0322(17) Uani d . 1 . .
H H8 1.1161 0.3626 0.0788 0.039 Uiso calc R 1 . .
C C9 0.9161(10) 0.4774(7) 0.0999(4) 0.0295(16) Uani d . 1 . .
H H9 0.8441 0.4278 0.0962 0.035 Uiso calc R 1 . .
C C10 0.8615(9) 0.5875(7) 0.1165(4) 0.0253(15) Uani d . 1 . .
C C11 0.6888(9) 0.6356(7) 0.1274(4) 0.0266(16) Uani d . 1 . .
H H11A 0.6704 0.7160 0.0980 0.032 Uiso calc R 1 . .
H H11B 0.6292 0.5872 0.1068 0.032 Uiso calc R 1 . .
O O12 0.6279(6) 0.6381(4) 0.2067(3) 0.0228(10) Uani d . 1 . .
C C13 0.5605(8) 0.7290(6) 0.3291(4) 0.0207(14) Uani d . 1 . .
C C14 0.4259(9) 0.7999(6) 0.2991(4) 0.0225(14) Uani d . 1 . .
C C15 0.2888(9) 0.8282(6) 0.3458(4) 0.0255(15) Uani d . 1 . .
H H15 0.1999 0.8755 0.3243 0.031 Uiso calc R 1 . .
C C16 0.2801(9) 0.7889(7) 0.4226(4) 0.0272(16) Uani d . 1 . .
C C17 0.4112(9) 0.7274(6) 0.4540(4) 0.0259(15) Uani d . 1 . .
H H17 0.4076 0.7050 0.5074 0.031 Uiso calc R 1 . .
C C18 0.5494(9) 0.6975(6) 0.4090(4) 0.0243(15) Uani d . 1 . .
C C19 0.4112(9) 0.8531(7) 0.2163(4) 0.0259(15) Uani d . 1 . .
F F20 0.3435(5) 0.7874(4) 0.1823(2) 0.0305(10) Uani d . 1 . .
F F21 0.5456(5) 0.8716(4) 0.1750(2) 0.0297(10) Uani d . 1 . .
F F22 0.3187(6) 0.9577(4) 0.2110(3) 0.0355(11) Uani d . 1 . .
C C23 0.1304(10) 0.8149(8) 0.4732(5) 0.0348(18) Uani d . 1 . .
F F24 0.0112(6) 0.8704(6) 0.4348(3) 0.0530(15) Uani d . 1 . .
F F25 0.1458(8) 0.8773(8) 0.5225(5) 0.084(3) Uani d . 1 . .
F F26 0.0838(7) 0.7169(6) 0.5117(4) 0.0626(18) Uani d . 1 . .
C C27 0.6838(10) 0.6287(7) 0.4516(4) 0.0306(17) Uani d . 1 . .
F F28 0.6692(6) 0.6487(5) 0.5223(3) 0.0436(13) Uani d . 1 . .
F F29 0.6908(6) 0.5127(4) 0.4572(3) 0.0388(11) Uani d . 1 . .
F F30 0.8222(5) 0.6545(4) 0.4194(3) 0.0348(10) Uani d . 1 . .
C C31 0.8327(8) 0.5257(6) 0.2986(4) 0.0207(14) Uani d . 1 . .
C C32 0.7605(9) 0.4264(7) 0.2976(4) 0.0260(15) Uani d . 1 . .
C C33 0.8487(10) 0.3176(7) 0.2930(5) 0.0304(17) Uani d . 1 . .
H H33 0.7981 0.2540 0.2903 0.036 Uiso calc R 1 . .
C C34 1.0100(10) 0.3012(7) 0.2922(5) 0.0338(19) Uani d . 1 . .
C C35 1.0823(9) 0.3903(7) 0.3014(5) 0.0318(17) Uani d . 1 . .
H H35 1.1921 0.3765 0.3054 0.038 Uiso calc R 1 . .
C C36 0.9955(9) 0.5019(7) 0.3047(4) 0.0263(15) Uani d . 1 . .
C C37 0.5854(9) 0.4261(7) 0.3027(4) 0.0275(16) Uani d . 1 . .
F F38 0.4982(5) 0.5129(4) 0.3348(2) 0.0268(9) Uani d . 1 . .
F F39 0.5506(6) 0.3264(4) 0.3475(3) 0.0340(10) Uani d . 1 . .
F F40 0.5333(5) 0.4294(4) 0.2367(3) 0.0334(10) Uani d . 1 . .
C C41 1.1054(12) 0.1834(8) 0.2817(6) 0.047(2) Uani d . 1 . .
F F42 1.0618(9) 0.0980(5) 0.3320(4) 0.076(2) Uani d . 1 . .
F F43 1.0811(9) 0.1564(6) 0.2159(4) 0.074(2) Uani d . 1 . .
F F44 1.2567(7) 0.1820(6) 0.2777(5) 0.076(2) Uani d . 1 . .
C C45 1.1009(9) 0.5837(7) 0.3185(5) 0.0292(16) Uani d . 1 . .
F F46 1.1596(5) 0.5423(4) 0.3843(3) 0.0351(11) Uani d . 1 . .
F F47 1.2226(5) 0.5887(5) 0.2645(3) 0.0364(11) Uani d . 1 . .
F F48 1.0343(5) 0.6941(4) 0.3209(3) 0.0317(10) Uani d . 1 . .
Sb Sb1 0.60710(6) 0.23126(4) 0.07962(3) 0.02735(18) Uani d . 1 . .
F F11 0.5822(6) 0.3936(4) 0.0756(3) 0.0385(11) Uani d . 1 . .
F F12 0.6312(8) 0.2064(5) 0.1830(3) 0.0544(15) Uani d . 1 . .
F F13 0.6346(8) 0.0698(5) 0.0829(4) 0.0577(17) Uani d . 1 . .
F F14 0.5886(7) 0.2566(6) -0.0242(3) 0.0483(14) Uani d . 1 . .
F F15 0.8255(6) 0.2283(5) 0.0575(3) 0.0467(13) Uani d . 1 . .
F F16 0.3891(6) 0.2383(5) 0.0997(4) 0.0528(15) Uani d . 1 . .
Cl Cl1 0.5356(9) 0.0251(5) 0.4168(5) 0.153(3) Uani d D 1 . .
C C50 0.390(4) 0.059(2) 0.481(2) 0.106(13) Uani d PD 0.50 . .
H H50A 0.2931 0.0323 0.4729 0.127 Uiso calc PR 0.50 . .
H H50B 0.3670 0.1448 0.4795 0.127 Uiso calc PR 0.50 . .

loop_
_atom_site_aniso_label
_atom_site_aniso_U_11
_atom_site_aniso_U_22
_atom_site_aniso_U_33
_atom_site_aniso_U_12
_atom_site_aniso_U_13
_atom_site_aniso_U_23
Pd1 0.0200(3) 0.0197(3) 0.0254(3) -0.0038(2) -0.0024(2) 0.0004(2)
P1 0.0169(8) 0.0179(8) 0.0230(8) -0.0007(6) -0.0016(6) -0.0008(7)
C1 0.035(4) 0.022(4) 0.035(4) -0.004(3) -0.006(3) -0.004(3)
N2 0.025(3) 0.027(3) 0.030(3) -0.006(3) -0.003(3) 0.000(3)
C3 0.023(4) 0.025(4) 0.027(4) -0.002(3) -0.004(3) -0.004(3)
C4 0.033(4) 0.028(4) 0.033(4) -0.011(3) 0.000(3) 0.000(3)
N5 0.025(3) 0.025(3) 0.023(3) -0.005(3) 0.001(2) 0.000(3)
C6 0.024(4) 0.033(4) 0.026(4) -0.006(3) 0.003(3) -0.001(3)
C7 0.023(4) 0.039(5) 0.029(4) -0.003(3) 0.005(3) -0.003(3)
C8 0.034(4) 0.030(4) 0.030(4) 0.000(3) 0.002(3) -0.007(3)
C9 0.030(4) 0.033(4) 0.026(4) -0.008(3) 0.003(3) -0.007(3)
C10 0.026(4) 0.030(4) 0.020(3) -0.007(3) 0.002(3) -0.004(3)
C11 0.024(4) 0.034(4) 0.021(3) -0.006(3) -0.002(3) -0.002(3)
O12 0.018(2) 0.025(3) 0.024(2) -0.003(2) -0.0003(19) -0.004(2)
C13 0.017(3) 0.016(3) 0.027(3) -0.001(3) -0.001(3) -0.003(3)
C14 0.024(4) 0.015(3) 0.029(4) -0.003(3) -0.006(3) -0.003(3)
C15 0.024(4) 0.019(4) 0.033(4) 0.000(3) -0.006(3) -0.005(3)
C16 0.028(4) 0.020(4) 0.034(4) -0.004(3) 0.003(3) -0.010(3)
C17 0.033(4) 0.019(4) 0.025(3) -0.003(3) -0.002(3) -0.003(3)
C18 0.025(4) 0.020(4) 0.028(4) -0.003(3) -0.003(3) -0.004(3)
C19 0.023(4) 0.024(4) 0.028(4) 0.001(3) -0.003(3) -0.003(3)
F20 0.028(2) 0.036(3) 0.028(2) -0.0051(19) -0.0070(18) -0.0070(19)
F21 0.025(2) 0.029(2) 0.030(2) -0.0036(18) -0.0027(18) 0.0046(19)
F22 0.038(3) 0.028(2) 0.035(2) 0.011(2) -0.007(2) -0.002(2)
C23 0.027(4) 0.039(5) 0.035(4) 0.003(4) 0.001(3) -0.008(4)
F24 0.029(3) 0.067(4) 0.046(3) 0.014(3) 0.006(2) 0.001(3)
F25 0.046(4) 0.136(7) 0.091(5) -0.017(4) 0.020(4) -0.085(6)
F26 0.043(3) 0.057(4) 0.065(4) 0.003(3) 0.024(3) 0.012(3)
C27 0.032(4) 0.028(4) 0.026(4) 0.005(3) -0.004(3) 0.000(3)
F28 0.043(3) 0.057(3) 0.026(2) 0.013(2) -0.010(2) -0.008(2)
F29 0.039(3) 0.028(2) 0.040(3) 0.006(2) -0.004(2) 0.006(2)
F30 0.025(2) 0.043(3) 0.036(2) -0.002(2) -0.0054(19) -0.006(2)
C31 0.018(3) 0.019(3) 0.021(3) 0.000(3) 0.002(3) 0.001(3)
C32 0.022(4) 0.025(4) 0.027(4) -0.003(3) 0.005(3) -0.002(3)
C33 0.030(4) 0.023(4) 0.034(4) -0.004(3) 0.010(3) -0.002(3)
C34 0.027(4) 0.024(4) 0.042(5) 0.003(3) 0.011(3) 0.000(4)
C35 0.020(4) 0.028(4) 0.039(4) 0.002(3) 0.004(3) 0.004(3)
C36 0.023(4) 0.025(4) 0.027(4) -0.001(3) 0.001(3) 0.001(3)
C37 0.026(4) 0.022(4) 0.034(4) -0.005(3) 0.004(3) -0.006(3)
F38 0.019(2) 0.025(2) 0.035(2) -0.0022(17) 0.0041(17) -0.0083(19)
F39 0.030(2) 0.025(2) 0.044(3) -0.0108(19) 0.010(2) -0.004(2)
F40 0.031(2) 0.037(3) 0.035(2) -0.010(2) -0.0001(19) -0.012(2)
C41 0.037(5) 0.028(5) 0.062(6) 0.007(4) 0.020(4) -0.005(4)
F42 0.086(5) 0.026(3) 0.089(5) 0.013(3) 0.036(4) 0.006(3)
F43 0.087(5) 0.050(4) 0.076(5) 0.019(4) 0.004(4) -0.028(4)
F44 0.034(3) 0.043(3) 0.148(8) 0.012(3) 0.005(4) -0.033(4)
C45 0.019(4) 0.031(4) 0.032(4) -0.002(3) -0.003(3) 0.005(3)
F46 0.029(2) 0.040(3) 0.033(2) -0.002(2) -0.0103(19) 0.004(2)
F47 0.023(2) 0.048(3) 0.037(3) -0.012(2) 0.0014(19) -0.002(2)
F48 0.026(2) 0.025(2) 0.043(3) -0.0037(18) -0.0132(19) 0.002(2)
Sb1 0.0290(3) 0.0234(3) 0.0279(3) -0.0051(2) 0.0026(2) -0.0033(2)
F11 0.035(3) 0.024(2) 0.056(3) -0.004(2) -0.004(2) -0.005(2)
F12 0.083(4) 0.045(3) 0.028(3) 0.007(3) -0.006(3) -0.004(2)
F13 0.083(5) 0.024(3) 0.063(4) -0.013(3) 0.017(3) -0.013(3)
F14 0.050(3) 0.068(4) 0.030(3) -0.013(3) -0.007(2) -0.010(3)
F15 0.025(3) 0.049(3) 0.060(3) 0.001(2) -0.001(2) -0.004(3)
F16 0.029(3) 0.055(3) 0.074(4) -0.018(3) 0.015(3) -0.018(3)
Cl1 0.147(5) 0.104(4) 0.221(8) -0.059(4) -0.011(5) -0.035(5)
C50 0.09(2) 0.044(14) 0.19(4) -0.035(15) 0.02(2) -0.05(2)

loop_
_atom_type_symbol
_atom_type_description
_atom_type_scat_dispersion_real
_atom_type_scat_dispersion_imag
_atom_type_scat_source
C C 0.0181 0.0091 'International Tables Vol C Tables 4.2.6.8 and 6.1.1.4'
H H 0.0000 0.0000 'International Tables Vol C Tables 4.2.6.8 and 6.1.1.4'
N N 0.0311 0.0180 'International Tables Vol C Tables 4.2.6.8 and 6.1.1.4'
O O 0.0492 0.0322 'International Tables Vol C Tables 4.2.6.8 and 6.1.1.4'
F F 0.0727 0.0534 'International Tables Vol C Tables 4.2.6.8 and 6.1.1.4'
P P 0.2955 0.4335 'International Tables Vol C Tables 4.2.6.8 and 6.1.1.4'
Pd Pd 0.1215 3.9337 'International Tables Vol C Tables 4.2.6.8 and 6.1.1.4'
Sb Sb -0.0562 5.8946 'International Tables Vol C Tables 4.2.6.8 and 6.1.1.4'
Cl Cl 0.3639 0.7018 'International Tables Vol C Tables 4.2.6.8 and 6.1.1.4'

loop_
_geom_angle_atom_site_label_1
_geom_angle_atom_site_label_2
_geom_angle_atom_site_label_3
_geom_angle_site_symmetry_1
_geom_angle_site_symmetry_3
_geom_angle
_geom_angle_publ_flag
C1 Pd1 N2 . . 87.5(3) ?
C1 Pd1 N5 . . 176.1(3) ?
N2 Pd1 N5 . . 94.4(2) ?
C1 Pd1 P1 . . 91.4(2) ?
N2 Pd1 P1 . . 175.69(19) ?
N5 Pd1 P1 . . 86.99(17) ?
O12 P1 C13 . . 96.7(3) ?
O12 P1 C31 . . 96.4(3) ?
C13 P1 C31 . . 112.8(3) ?
O12 P1 Pd1 . . 107.5(2) ?
C13 P1 Pd1 . . 122.6(2) ?
C31 P1 Pd1 . . 115.0(2) ?
Pd1 C1 H1A . . 109.5 ?
Pd1 C1 H1B . . 109.5 ?
H1A C1 H1B . . 109.5 ?
Pd1 C1 H1C . . 109.5 ?
H1A C1 H1C . . 109.5 ?
H1B C1 H1C . . 109.5 ?
C3 N2 Pd1 . . 175.1(6) ?
N2 C3 C4 . . 179.5(9) ?
C3 C4 H4A . . 109.5 ?
C3 C4 H4B . . 109.5 ?
H4A C4 H4B . . 109.5 ?
C3 C4 H4C . . 109.5 ?
H4A C4 H4C . . 109.5 ?
H4B C4 H4C . . 109.5 ?
C6 N5 C10 . . 118.0(7) ?
C6 N5 Pd1 . . 118.4(5) ?
C10 N5 Pd1 . . 119.8(5) ?
N5 C6 C7 . . 123.0(7) ?
N5 C6 H6 . . 118.5 ?
C7 C6 H6 . . 118.5 ?
C6 C7 C8 . . 118.8(7) ?
C6 C7 H7 . . 120.6 ?
C8 C7 H7 . . 120.6 ?
C9 C8 C7 . . 118.6(8) ?
C9 C8 H8 . . 120.7 ?
C7 C8 H8 . . 120.7 ?
C10 C9 C8 . . 119.8(7) ?
C10 C9 H9 . . 120.1 ?
C8 C9 H9 . . 120.1 ?
N5 C10 C9 . . 121.5(7) ?
N5 C10 C11 . . 115.9(7) ?
C9 C10 C11 . . 122.5(7) ?
O12 C11 C10 . . 113.5(6) ?
O12 C11 H11A . . 108.9 ?
C10 C11 H11A . . 108.9 ?
O12 C11 H11B . . 108.9 ?
C10 C11 H11B . . 108.9 ?
H11A C11 H11B . . 107.7 ?
C11 O12 P1 . . 120.4(4) ?
C14 C13 C18 . . 115.7(6) ?
C14 C13 P1 . . 118.6(5) ?
C18 C13 P1 . . 125.5(5) ?
C15 C14 C13 . . 121.0(7) ?
C15 C14 C19 . . 112.6(6) ?
C13 C14 C19 . . 126.3(7) ?
C16 C15 C14 . . 121.0(7) ?
C16 C15 H15 . . 119.5 ?
C14 C15 H15 . . 119.5 ?
C17 C16 C15 . . 119.4(7) ?
C17 C16 C23 . . 119.1(7) ?
C15 C16 C23 . . 121.5(7) ?
C16 C17 C18 . . 120.8(7) ?
C16 C17 H17 . . 119.6 ?
C18 C17 H17 . . 119.6 ?
C17 C18 C13 . . 121.7(7) ?
C17 C18 C27 . . 114.9(7) ?
C13 C18 C27 . . 123.4(7) ?
F21 C19 F20 . . 107.6(6) ?
F21 C19 F22 . . 105.9(6) ?
F20 C19 F22 . . 106.3(6) ?
F21 C19 C14 . . 114.9(6) ?
F20 C19 C14 . . 111.7(6) ?
F22 C19 C14 . . 109.8(6) ?
F25 C23 F26 . . 107.0(8) ?
F25 C23 F24 . . 107.8(8) ?
F26 C23 F24 . . 105.3(7) ?
F25 C23 C16 . . 112.5(7) ?
F26 C23 C16 . . 111.1(7) ?
F24 C23 C16 . . 112.6(7) ?
F30 C27 F28 . . 106.8(7) ?
F30 C27 F29 . . 107.1(6) ?
F28 C27 F29 . . 106.2(7) ?
F30 C27 C18 . . 112.7(7) ?
F28 C27 C18 . . 111.7(6) ?
F29 C27 C18 . . 112.0(7) ?
C36 C31 C32 . . 115.5(7) ?
C36 C31 P1 . . 122.0(6) ?
C32 C31 P1 . . 119.5(6) ?
C33 C32 C31 . . 121.6(7) ?
C33 C32 C37 . . 112.9(7) ?
C31 C32 C37 . . 125.5(7) ?
C34 C33 C32 . . 120.3(8) ?
C34 C33 H33 . . 119.9 ?
C32 C33 H33 . . 119.9 ?
C35 C34 C33 . . 120.0(8) ?
C35 C34 C41 . . 120.6(8) ?
C33 C34 C41 . . 119.3(8) ?
C34 C35 C36 . . 120.5(8) ?
C34 C35 H35 . . 119.8 ?
C36 C35 H35 . . 119.8 ?
C35 C36 C31 . . 121.4(7) ?
C35 C36 C45 . . 110.3(7) ?
C31 C36 C45 . . 128.2(7) ?
F40 C37 F38 . . 108.0(6) ?
F40 C37 F39 . . 106.2(6) ?
F38 C37 F39 . . 105.4(6) ?
F40 C37 C32 . . 114.0(6) ?
F38 C37 C32 . . 113.5(6) ?
F39 C37 C32 . . 109.1(7) ?
F42 C41 F44 . . 111.0(9) ?
F42 C41 F43 . . 103.6(9) ?
F44 C41 F43 . . 105.5(8) ?
F42 C41 C34 . . 112.8(7) ?
F44 C41 C34 . . 112.9(8) ?
F43 C41 C34 . . 110.3(9) ?
F46 C45 F48 . . 106.3(7) ?
F46 C45 F47 . . 107.4(6) ?
F48 C45 F47 . . 106.3(6) ?
F46 C45 C36 . . 109.5(6) ?
F48 C45 C36 . . 116.7(6) ?
F47 C45 C36 . . 110.2(7) ?
F13 Sb1 F16 . . 91.2(3) ?
F13 Sb1 F14 . . 90.0(3) ?
F16 Sb1 F14 . . 89.7(3) ?
F13 Sb1 F12 . . 90.2(3) ?
F16 Sb1 F12 . . 91.8(3) ?
F14 Sb1 F12 . . 178.5(3) ?
F13 Sb1 F11 . 1 179.2(3) ?
F16 Sb1 F11 . 1 89.6(2) ?
F14 Sb1 F11 . 1 89.8(3) ?
F12 Sb1 F11 . 1 90.0(2) ?
F13 Sb1 F11 . . 179.2(3) ?
F16 Sb1 F11 . . 89.6(2) ?
F14 Sb1 F11 . . 89.8(3) ?
F12 Sb1 F11 . . 90.0(2) ?
F11 Sb1 F11 1 . 0.0(3) ?
F13 Sb1 F15 . . 90.1(3) ?
F16 Sb1 F15 . . 178.4(3) ?
F14 Sb1 F15 . . 89.3(3) ?
F12 Sb1 F15 . . 89.2(3) ?
F11 Sb1 F15 1 . 89.1(2) ?
F11 Sb1 F15 . . 89.1(2) ?
F11 F11 Sb1 1 . 0(10) ?
C50 Cl1 C50 . 2_656 74.4(19) ?
Cl1 C50 Cl1 . 2_656 105.6(19) ?
Cl1 C50 H50A . . 110.6 ?
Cl1 C50 H50A 2_656 . 110.6 ?
Cl1 C50 H50B . . 110.6 ?
Cl1 C50 H50B 2_656 . 110.6 ?
H50A C50 H50B . . 108.7 ?

loop_
_geom_bond_atom_site_label_1
_geom_bond_atom_site_label_2
_geom_bond_site_symmetry_2
_geom_bond_distance
_geom_bond_publ_flag
Pd1 C1 . 2.047(8) ?
Pd1 N2 . 2.079(7) ?
Pd1 N5 . 2.170(6) ?
Pd1 P1 . 2.2146(18) ?
P1 O12 . 1.609(5) ?
P1 C13 . 1.870(7) ?
P1 C31 . 1.883(7) ?
C1 H1A . 0.9800 ?
C1 H1B . 0.9800 ?
C1 H1C . 0.9800 ?
N2 C3 . 1.128(10) ?
C3 C4 . 1.467(11) ?
C4 H4A . 0.9800 ?
C4 H4B . 0.9800 ?
C4 H4C . 0.9800 ?
N5 C6 . 1.347(10) ?
N5 C10 . 1.363(10) ?
C6 C7 . 1.377(12) ?
C6 H6 . 0.9500 ?
C7 C8 . 1.388(12) ?
C7 H7 . 0.9500 ?
C8 C9 . 1.388(12) ?
C8 H8 . 0.9500 ?
C9 C10 . 1.378(11) ?
C9 H9 . 0.9500 ?
C10 C11 . 1.507(11) ?
C11 O12 . 1.467(8) ?
C11 H11A . 0.9900 ?
C11 H11B . 0.9900 ?
C13 C14 . 1.418(10) ?
C13 C18 . 1.418(10) ?
C14 C15 . 1.394(11) ?
C14 C19 . 1.523(10) ?
C15 C16 . 1.374(11) ?
C15 H15 . 0.9500 ?
C16 C17 . 1.367(11) ?
C16 C23 . 1.506(11) ?
C17 C18 . 1.388(11) ?
C17 H17 . 0.9500 ?
C18 C27 . 1.510(11) ?
C19 F21 . 1.327(9) ?
C19 F20 . 1.336(9) ?
C19 F22 . 1.340(9) ?
C23 F25 . 1.301(11) ?
C23 F26 . 1.328(11) ?
C23 F24 . 1.328(10) ?
C27 F30 . 1.324(10) ?
C27 F28 . 1.335(9) ?
C27 F29 . 1.344(10) ?
C31 C36 . 1.408(11) ?
C31 C32 . 1.432(10) ?
C32 C33 . 1.383(11) ?
C32 C37 . 1.513(11) ?
C33 C34 . 1.379(12) ?
C33 H33 . 0.9500 ?
C34 C35 . 1.367(12) ?
C34 C41 . 1.517(11) ?
C35 C36 . 1.403(11) ?
C35 H35 . 0.9500 ?
C36 C45 . 1.523(11) ?
C37 F40 . 1.329(9) ?
C37 F38 . 1.341(9) ?
C37 F39 . 1.349(9) ?
C41 F42 . 1.294(11) ?
C41 F44 . 1.305(12) ?
C41 F43 . 1.347(14) ?
C45 F46 . 1.332(9) ?
C45 F48 . 1.334(9) ?
C45 F47 . 1.340(9) ?
Sb1 F13 . 1.868(5) ?
Sb1 F16 . 1.870(5) ?
Sb1 F14 . 1.873(5) ?
Sb1 F12 . 1.876(5) ?
Sb1 F11 1 1.879(5) ?
Sb1 F11 . 1.879(5) ?
Sb1 F15 . 1.881(5) ?
Cl1 C50 . 1.65(2) ?
C50 H50A . 0.9900 ?
C50 H50B . 0.9900 ?

loop_
_geom_hbond_atom_site_label_D
_geom_hbond_atom_site_label_H
_geom_hbond_atom_site_label_A
_geom_hbond_site_symmetry_A
_geom_hbond_distance_DH
_geom_hbond_distance_HA
_geom_hbond_distance_DA
_geom_hbond_angle_DHA
C4 H4C F16 1_665 0.98 2.44 3.310(10) 148
C11 H11B F11 1 0.99 2.58 3.489(9) 154
C9 H9 F11 1 0.95 2.47 3.345(9) 152

loop_
_geom_torsion_atom_site_label_1
_geom_torsion_atom_site_label_2
_geom_torsion_atom_site_label_3
_geom_torsion_atom_site_label_4
_geom_torsion_site_symmetry_1
_geom_torsion_site_symmetry_2
_geom_torsion_site_symmetry_3
_geom_torsion_site_symmetry_4
_geom_torsion
_geom_torsion_publ_flag
C1 Pd1 P1 O12 . . . . 130.9(3) ?
N2 Pd1 P1 O12 . . . . 57(3) ?
N5 Pd1 P1 O12 . . . . -52.7(3) ?
C1 Pd1 P1 C13 . . . . 20.6(4) ?
N2 Pd1 P1 C13 . . . . -54(3) ?
N5 Pd1 P1 C13 . . . . -163.0(3) ?
C1 Pd1 P1 C31 . . . . -123.1(3) ?
N2 Pd1 P1 C31 . . . . 163(3) ?
N5 Pd1 P1 C31 . . . . 53.3(3) ?
C1 Pd1 N2 C3 . . . . 15(8) ?
N5 Pd1 N2 C3 . . . . -162(8) ?
P1 Pd1 N2 C3 . . . . 89(8) ?
Pd1 N2 C3 C4 . . . . 13E1(10) ?
C1 Pd1 N5 C6 . . . . -62(4) ?
N2 Pd1 N5 C6 . . . . 56.6(6) ?
P1 Pd1 N5 C6 . . . . -127.5(6) ?
C1 Pd1 N5 C10 . . . . 96(4) ?
N2 Pd1 N5 C10 . . . . -145.5(6) ?
P1 Pd1 N5 C10 . . . . 30.4(5) ?
C10 N5 C6 C7 . . . . -2.2(11) ?
Pd1 N5 C6 C7 . . . . 156.1(6) ?
N5 C6 C7 C8 . . . . -0.7(12) ?
C6 C7 C8 C9 . . . . 2.9(12) ?
C7 C8 C9 C10 . . . . -2.1(12) ?
C6 N5 C10 C9 . . . . 3.0(11) ?
Pd1 N5 C10 C9 . . . . -155.0(6) ?
C6 N5 C10 C11 . . . . -176.2(6) ?
Pd1 N5 C10 C11 . . . . 25.8(8) ?
C8 C9 C10 N5 . . . . -0.8(12) ?
C8 C9 C10 C11 . . . . 178.3(7) ?
N5 C10 C11 O12 . . . . -75.3(8) ?
C9 C10 C11 O12 . . . . 105.5(8) ?
C10 C11 O12 P1 . . . . 40.9(8) ?
C13 P1 O12 C11 . . . . 154.3(5) ?
C31 P1 O12 C11 . . . . -91.7(6) ?
Pd1 P1 O12 C11 . . . . 27.0(6) ?
O12 P1 C13 C14 . . . . -45.0(6) ?
C31 P1 C13 C14 . . . . -144.8(5) ?
Pd1 P1 C13 C14 . . . . 70.7(6) ?
O12 P1 C13 C18 . . . . 130.7(6) ?
C31 P1 C13 C18 . . . . 30.9(7) ?
Pd1 P1 C13 C18 . . . . -113.5(6) ?
C18 C13 C14 C15 . . . . -4.7(10) ?
P1 C13 C14 C15 . . . . 171.4(5) ?
C18 C13 C14 C19 . . . . 175.2(7) ?
P1 C13 C14 C19 . . . . -8.6(9) ?
C13 C14 C15 C16 . . . . 0.4(11) ?
C19 C14 C15 C16 . . . . -179.5(7) ?
C14 C15 C16 C17 . . . . 4.3(11) ?
C14 C15 C16 C23 . . . . -177.5(7) ?
C15 C16 C17 C18 . . . . -4.5(11) ?
C23 C16 C17 C18 . . . . 177.2(7) ?
C16 C17 C18 C13 . . . . 0.0(11) ?
C16 C17 C18 C27 . . . . -179.4(7) ?
C14 C13 C18 C17 . . . . 4.5(10) ?
P1 C13 C18 C17 . . . . -171.3(6) ?
C14 C13 C18 C27 . . . . -176.1(7) ?
P1 C13 C18 C27 . . . . 8.0(10) ?
C15 C14 C19 F21 . . . . 153.5(6) ?
C13 C14 C19 F21 . . . . -26.5(10) ?
C15 C14 C19 F20 . . . . -83.6(8) ?
C13 C14 C19 F20 . . . . 96.5(8) ?
C15 C14 C19 F22 . . . . 34.2(9) ?
C13 C14 C19 F22 . . . . -145.7(7) ?
C17 C16 C23 F25 . . . . 60.7(11) ?
C15 C16 C23 F25 . . . . -117.5(9) ?
C17 C16 C23 F26 . . . . -59.3(10) ?
C15 C16 C23 F26 . . . . 122.5(8) ?
C17 C16 C23 F24 . . . . -177.2(7) ?
C15 C16 C23 F24 . . . . 4.6(11) ?
C17 C18 C27 F30 . . . . -145.4(7) ?
C13 C18 C27 F30 . . . . 35.2(10) ?
C17 C18 C27 F28 . . . . -25.3(10) ?
C13 C18 C27 F28 . . . . 155.4(7) ?
C17 C18 C27 F29 . . . . 93.7(8) ?
C13 C18 C27 F29 . . . . -85.6(9) ?
O12 P1 C31 C36 . . . . 134.8(6) ?
C13 P1 C31 C36 . . . . -125.2(6) ?
Pd1 P1 C31 C36 . . . . 22.1(7) ?
O12 P1 C31 C32 . . . . -25.0(6) ?
C13 P1 C31 C32 . . . . 75.1(6) ?
Pd1 P1 C31 C32 . . . . -137.7(5) ?
C36 C31 C32 C33 . . . . -8.2(11) ?
P1 C31 C32 C33 . . . . 152.8(6) ?
C36 C31 C32 C37 . . . . 170.7(7) ?
P1 C31 C32 C37 . . . . -28.2(10) ?
C31 C32 C33 C34 . . . . 2.7(12) ?
C37 C32 C33 C34 . . . . -176.4(7) ?
C32 C33 C34 C35 . . . . 4.6(13) ?
C32 C33 C34 C41 . . . . -175.9(8) ?
C33 C34 C35 C36 . . . . -5.8(13) ?
C41 C34 C35 C36 . . . . 174.7(8) ?
C34 C35 C36 C31 . . . . -0.3(12) ?
C34 C35 C36 C45 . . . . 177.6(7) ?
C32 C31 C36 C35 . . . . 7.0(11) ?
P1 C31 C36 C35 . . . . -153.5(6) ?
C32 C31 C36 C45 . . . . -170.4(7) ?
P1 C31 C36 C45 . . . . 29.1(11) ?
C33 C32 C37 F40 . . . . -79.3(9) ?
C31 C32 C37 F40 . . . . 101.7(9) ?
C33 C32 C37 F38 . . . . 156.4(7) ?
C31 C32 C37 F38 . . . . -22.6(11) ?
C33 C32 C37 F39 . . . . 39.2(9) ?
C31 C32 C37 F39 . . . . -139.8(7) ?
C35 C34 C41 F42 . . . . 122.7(11) ?
C33 C34 C41 F42 . . . . -56.8(14) ?
C35 C34 C41 F44 . . . . -4.1(14) ?
C33 C34 C41 F44 . . . . 176.3(9) ?
C35 C34 C41 F43 . . . . -121.9(10) ?
C33 C34 C41 F43 . . . . 58.5(11) ?
C35 C36 C45 F46 . . . . -61.1(8) ?
C31 C36 C45 F46 . . . . 116.6(8) ?
C35 C36 C45 F48 . . . . 178.2(7) ?
C31 C36 C45 F48 . . . . -4.2(12) ?
C35 C36 C45 F47 . . . . 56.8(8) ?
C31 C36 C45 F47 . . . . -125.5(8) ?
